data_2212195
loop_
_publ_author_name
'Erdsack, J\"org'
'Sch\"urmann, Markus'
'Preut, Hans'
'Krause, Norbert'

_publ_section_title
;
 <i>tert</i>-Butyl
 2,2-dimethyl-4-(3-phenyl-2,5-dihydrofuran-2-yl)oxazolidine-3-carboxylate
;
_journal_coeditor_code HB2257
_journal_issue 2
_journal_name_full 'Acta Crystallographica Section E'
_journal_page_first o664
_journal_page_last o665
_journal_paper_doi 10.1107/S1600536807000839
_journal_volume 63
_journal_year 2007
_chemical_formula_iupac 'C20 H27 N O4'
_chemical_formula_moiety 'C20 H27 N O4'
_chemical_formula_sum 'C20 H27 N O4'
_chemical_formula_weight 345.43
_chemical_name_systematic
;
tert-Butyl
2,2-dimethyl-4-(3-phenyl-2,5-dihydrofuran-2-yl)oxazolidine-3-carboxylate
;
_space_group_IT_number 4
_symmetry_cell_setting monoclinic
_symmetry_space_group_name_Hall 'P 2yb'
_symmetry_space_group_name_H-M 'P 1 21 1'
_atom_sites_solution_hydrogens geom
_atom_sites_solution_primary direct
_atom_sites_solution_secondary difmap
_audit_creation_method SHELXL-97
_cell_angle_alpha 90.00
_cell_angle_beta 110.462(4)
_cell_angle_gamma 90.00
_cell_formula_units_Z 2
_cell_length_a 9.7530(6)
_cell_length_b 9.3216(8)
_cell_length_c 10.792(7)
_cell_measurement_reflns_used 11172
_cell_measurement_temperature 173.0(10)
_cell_measurement_theta_max 27.48
_cell_measurement_theta_min 2.97
_cell_volume 919.2(6)
_computing_cell_refinement
;
DENZO and SCALEPACK (Otwinowski & Minor, 1997)
;
_computing_data_collection 'COLLECT (Nonius, 1998)'
_computing_data_reduction
;
DENZO and SCALEPACK
;
_computing_molecular_graphics 'SHELXTL-Plus (Sheldrick, 1991)'
_computing_publication_material
;
SHELXL97 and PLATON (Spek, 2003)
;
_computing_structure_refinement 'SHELXL97 (Sheldrick, 1997)'
_computing_structure_solution 'SHELXS97 (Sheldrick, 1997)'
_diffrn_ambient_temperature 173.0(10)
_diffrn_detector_area_resol_mean '19 vertical, 18 horizontal'
_diffrn_measured_fraction_theta_full 0.998
_diffrn_measured_fraction_theta_max 0.998
_diffrn_measurement_device_type 'Nonius KappaCCD'
_diffrn_measurement_method
;
380 frames via \w-rotation (\D\W= 1\%) and two times 10 s per frame
(four sets at different \k-angles)
;
_diffrn_radiation_monochromator graphite
_diffrn_radiation_source 'fine-focus sealed tube'
_diffrn_radiation_type MoK\a
_diffrn_radiation_wavelength 0.71073
_diffrn_reflns_av_R_equivalents 0.028
_diffrn_reflns_av_sigmaI/netI 0.0665
_diffrn_reflns_limit_h_max 12
_diffrn_reflns_limit_h_min -12
_diffrn_reflns_limit_k_max 12
_diffrn_reflns_limit_k_min -12
_diffrn_reflns_limit_l_max 13
_diffrn_reflns_limit_l_min -14
_diffrn_reflns_number 11172
_diffrn_reflns_theta_full 27.48
_diffrn_reflns_theta_max 27.48
_diffrn_reflns_theta_min 2.97
_diffrn_standards_decay_% 0
_diffrn_standards_number 0
_exptl_absorpt_coefficient_mu 0.086
_exptl_absorpt_correction_type none
_exptl_crystal_colour colourless
_exptl_crystal_density_diffrn 1.248
_exptl_crystal_density_method 'not measured'
_exptl_crystal_description block
_exptl_crystal_F_000 372
_exptl_crystal_size_max 0.50
_exptl_crystal_size_mid 0.50
_exptl_crystal_size_min 0.45
_refine_diff_density_max 0.160
_refine_diff_density_min -0.124
_refine_ls_extinction_coef 0.038(2)
_refine_ls_extinction_expression Fc^*^=kFc[1+0.001xFc^2^\l^3^/sin(2\q)]^-1/4^
_refine_ls_extinction_method SHELXL97
_refine_ls_goodness_of_fit_ref 0.899
_refine_ls_hydrogen_treatment constr
_refine_ls_matrix_type full
_refine_ls_number_parameters 232
_refine_ls_number_reflns 2232
_refine_ls_number_restraints 1
_refine_ls_restrained_S_all 0.899
_refine_ls_R_factor_all 0.0547
_refine_ls_R_factor_gt 0.0285
_refine_ls_shift/su_max 0.000
_refine_ls_shift/su_mean 0.000
_refine_ls_structure_factor_coef Fsqd
_refine_ls_weighting_details 'calc w=1/[\s^2^(Fo^2^)+(0.0224P)^2^] where P=(Fo^2^+2Fc^2^)/3'
_refine_ls_weighting_scheme calc
_refine_ls_wR_factor_gt 0.0539
_refine_ls_wR_factor_ref 0.0567
_reflns_number_gt 1472
_reflns_number_total 2232
_reflns_threshold_expression I>2\s(I)
_cod_data_source_file hb2257.cif
_cod_data_source_block I
_cod_original_sg_symbol_H-M 'P 21'
_cod_database_code 2212195
_cod_database_fobs_code 2212195

loop_
_symmetry_equiv_pos_as_xyz
'x, y, z'
'-x, y+1/2, -z'

loop_
_atom_site_type_symbol
_atom_site_label
_atom_site_fract_x
_atom_site_fract_y
_atom_site_fract_z
_atom_site_U_iso_or_equiv
_atom_site_adp_type
_atom_site_calc_flag
_atom_site_refinement_flags
_atom_site_occupancy
O O1 0.19109(15) 0.37201(15) -0.05010(13) 0.0402(4) Uani d . 1
O O2 -0.10422(13) 0.38839(15) -0.27736(12) 0.0338(3) Uani d . 1
O O3 0.17075(14) 0.26211(16) -0.48039(14) 0.0376(4) Uani d . 1
O O4 0.30194(13) 0.45437(14) -0.36983(12) 0.0300(3) Uani d . 1
N N1 0.09469(15) 0.39617(17) -0.34033(14) 0.0276(4) Uani d . 1
C C1 0.2773(2) 0.7649(2) -0.04852(18) 0.0290(5) Uani d . 1
C C2 0.3607(2) 0.7913(2) -0.1273(2) 0.0359(5) Uani d . 1
H H2 0.3949 0.7131 -0.1650 0.043 Uiso calc R 1
C C3 0.3945(2) 0.9310(2) -0.1517(2) 0.0421(6) Uani d . 1
H H3 0.4528 0.9476 -0.2047 0.051 Uiso calc R 1
C C4 0.3439(2) 1.0453(3) -0.0994(2) 0.0435(6) Uani d . 1
H H4 0.3660 1.1407 -0.1170 0.052 Uiso calc R 1
C C5 0.2610(2) 1.0203(2) -0.0214(2) 0.0439(6) Uani d . 1
H H5 0.2259 1.0990 0.0150 0.053 Uiso calc R 1
C C6 0.2284(2) 0.8821(2) 0.00421(18) 0.0358(5) Uani d . 1
H H6 0.1716 0.8666 0.0588 0.043 Uiso calc R 1
C C7 0.2416(2) 0.6176(2) -0.0206(2) 0.0287(5) Uani d . 1
C C8 0.2146(2) 0.5703(2) 0.0843(2) 0.0363(5) Uani d . 1
H H8 0.2131 0.6291 0.1557 0.044 Uiso calc R 1
C C9 0.1868(2) 0.4128(3) 0.0756(2) 0.0423(6) Uani d . 1
H H9A 0.2631 0.3617 0.1475 0.051 Uiso calc R 1
H H9B 0.0900 0.3911 0.0816 0.051 Uiso calc R 1
C C10 0.2281(2) 0.4934(2) -0.11403(18) 0.0300(5) Uani d . 1
H H10 0.3248 0.4761 -0.1242 0.036 Uiso calc R 1
C C11 0.11126(19) 0.5180(2) -0.25062(17) 0.0265(5) Uani d . 1
H H11 0.1358 0.6062 -0.2914 0.032 Uiso calc R 1
C C12 -0.0442(2) 0.5302(2) -0.2491(2) 0.0320(5) Uani d . 1
H H12A -0.0430 0.5628 -0.1614 0.038 Uiso calc R 1
H H12B -0.1023 0.5990 -0.3171 0.038 Uiso calc R 1
C C13 -0.0493(2) 0.3239(2) -0.37114(19) 0.0313(5) Uani d . 1
C C14 -0.0338(2) 0.1652(2) -0.3410(2) 0.0406(6) Uani d . 1
H H14A 0.0327 0.1506 -0.2499 0.061 Uiso calc R 1
H H14B 0.0059 0.1175 -0.4021 0.061 Uiso calc R 1
H H14C -0.1299 0.1246 -0.3516 0.061 Uiso calc R 1
C C15 -0.1492(2) 0.3588(2) -0.51085(19) 0.0402(6) Uani d . 1
H H15A -0.2427 0.3087 -0.5298 0.060 Uiso calc R 1
H H15B -0.1031 0.3276 -0.5737 0.060 Uiso calc R 1
H H15C -0.1665 0.4625 -0.5193 0.060 Uiso calc R 1
C C16 0.1879(2) 0.3624(2) -0.40352(18) 0.0294(5) Uani d . 1
C C17 0.43261(19) 0.4217(2) -0.40335(19) 0.0292(5) Uani d . 1
C C18 0.5320(2) 0.5473(2) -0.3428(2) 0.0376(5) Uani d . 1
H H18A 0.4842 0.6368 -0.3829 0.056 Uiso calc R 1
H H18B 0.6243 0.5366 -0.3590 0.056 Uiso calc R 1
H H18C 0.5519 0.5497 -0.2473 0.056 Uiso calc R 1
C C19 0.3953(2) 0.4190(2) -0.55272(18) 0.0346(5) Uani d . 1
H H19A 0.3294 0.3385 -0.5906 0.052 Uiso calc R 1
H H19B 0.4854 0.4077 -0.5727 0.052 Uiso calc R 1
H H19C 0.3472 0.5091 -0.5910 0.052 Uiso calc R 1
C C20 0.4995(2) 0.2824(2) -0.3386(2) 0.0383(6) Uani d . 1
H H20A 0.5142 0.2861 -0.2441 0.057 Uiso calc R 1
H H20B 0.5939 0.2679 -0.3500 0.057 Uiso calc R 1
H H20C 0.4338 0.2027 -0.3799 0.057 Uiso calc R 1

loop_
_atom_site_aniso_label
_atom_site_aniso_U_11
_atom_site_aniso_U_22
_atom_site_aniso_U_33
_atom_site_aniso_U_12
_atom_site_aniso_U_13
_atom_site_aniso_U_23
O1 0.0570(9) 0.0312(9) 0.0288(8) -0.0044(7) 0.0104(7) 0.0004(7)
O2 0.0313(7) 0.0401(9) 0.0354(7) -0.0051(7) 0.0184(6) -0.0060(8)
O3 0.0403(8) 0.0389(9) 0.0377(8) -0.0093(8) 0.0190(7) -0.0152(8)
O4 0.0252(7) 0.0330(8) 0.0356(8) -0.0048(6) 0.0155(6) -0.0065(6)
N1 0.0244(8) 0.0310(10) 0.0290(8) -0.0072(8) 0.0114(7) -0.0093(9)
C1 0.0298(11) 0.0310(12) 0.0228(11) -0.0016(10) 0.0051(9) -0.0029(10)
C2 0.0355(12) 0.0353(14) 0.0376(13) -0.0027(10) 0.0139(11) -0.0051(11)
C3 0.0409(12) 0.0464(17) 0.0398(14) -0.0077(11) 0.0150(11) 0.0034(12)
C4 0.0519(15) 0.0322(14) 0.0376(13) -0.0094(12) 0.0044(12) 0.0004(11)
C5 0.0551(15) 0.0363(15) 0.0372(13) 0.0053(12) 0.0122(12) -0.0024(11)
C6 0.0441(12) 0.0332(14) 0.0305(11) 0.0018(11) 0.0137(9) -0.0026(11)
C7 0.0285(11) 0.0308(12) 0.0255(11) -0.0012(9) 0.0078(9) -0.0027(10)
C8 0.0411(12) 0.0389(14) 0.0277(12) -0.0048(10) 0.0106(10) -0.0072(11)
C9 0.0493(13) 0.0463(15) 0.0302(11) -0.0080(12) 0.0124(10) 0.0020(11)
C10 0.0310(11) 0.0293(12) 0.0287(11) 0.0011(9) 0.0090(9) 0.0003(10)
C11 0.0273(10) 0.0274(12) 0.0257(11) -0.0010(9) 0.0105(9) -0.0022(9)
C12 0.0311(11) 0.0344(14) 0.0318(11) 0.0005(10) 0.0126(9) -0.0019(10)
C13 0.0266(11) 0.0386(13) 0.0307(12) -0.0080(9) 0.0125(9) -0.0063(10)
C14 0.0395(13) 0.0362(15) 0.0497(14) -0.0097(10) 0.0201(12) -0.0033(12)
C15 0.0327(11) 0.0523(16) 0.0331(11) -0.0090(11) 0.0084(9) -0.0061(12)
C16 0.0291(11) 0.0335(14) 0.0258(11) -0.0053(10) 0.0099(9) -0.0005(11)
C17 0.0249(10) 0.0340(13) 0.0320(11) 0.0016(9) 0.0140(9) 0.0028(10)
C18 0.0280(11) 0.0390(14) 0.0483(13) -0.0029(10) 0.0164(10) 0.0019(11)
C19 0.0346(11) 0.0386(14) 0.0349(12) 0.0051(10) 0.0175(9) 0.0051(11)
C20 0.0351(12) 0.0407(15) 0.0389(13) 0.0068(11) 0.0126(10) 0.0046(11)

loop_
_atom_type_symbol
_atom_type_description
_atom_type_scat_dispersion_real
_atom_type_scat_dispersion_imag
_atom_type_scat_source
C C 0.0033 0.0016 'International Tables Vol C Tables 4.2.6.8 and 6.1.1.4'
H H 0.0000 0.0000 'International Tables Vol C Tables 4.2.6.8 and 6.1.1.4'
N N 0.0061 0.0033 'International Tables Vol C Tables 4.2.6.8 and 6.1.1.4'
O O 0.0106 0.0060 'International Tables Vol C Tables 4.2.6.8 and 6.1.1.4'

loop_
_geom_angle_atom_site_label_1
_geom_angle_atom_site_label_2
_geom_angle_atom_site_label_3
_geom_angle
C9 O1 C10 110.08(16)
C13 O2 C12 108.16(13)
C16 O4 C17 120.33(15)
C16 N1 C11 125.20(16)
C16 N1 C13 122.10(15)
C11 N1 C13 112.13(13)
C2 C1 C6 118.0(2)
C2 C1 C7 121.37(19)
C6 C1 C7 120.61(17)
C1 C2 C3 120.6(2)
C1 C2 H2 119.7
C3 C2 H2 119.7
C4 C3 C2 120.34(19)
C4 C3 H3 119.8
C2 C3 H3 119.8
C3 C4 C5 119.5(2)
C3 C4 H4 120.3
C5 C4 H4 120.3
C4 C5 C6 120.4(2)
C4 C5 H5 119.8
C6 C5 H5 119.8
C5 C6 C1 121.09(19)
C5 C6 H6 119.5
C1 C6 H6 119.5
C8 C7 C1 128.09(18)
C8 C7 C10 108.58(18)
C1 C7 C10 123.33(17)
C7 C8 C9 111.12(19)
C7 C8 H8 124.4
C9 C8 H8 124.4
O1 C9 C8 104.96(18)
O1 C9 H9A 110.8
C8 C9 H9A 110.8
O1 C9 H9B 110.8
C8 C9 H9B 110.8
H9A C9 H9B 108.8
O1 C10 C7 105.15(15)
O1 C10 C11 110.67(15)
C7 C10 C11 112.94(16)
O1 C10 H10 109.3
C7 C10 H10 109.3
C11 C10 H10 109.3
N1 C11 C12 100.65(14)
N1 C11 C10 113.15(16)
C12 C11 C10 114.06(15)
N1 C11 H11 109.5
C12 C11 H11 109.5
C10 C11 H11 109.5
O2 C12 C11 105.17(15)
O2 C12 H12A 110.7
C11 C12 H12A 110.7
O2 C12 H12B 110.7
C11 C12 H12B 110.7
H12A C12 H12B 108.8
O2 C13 N1 102.07(14)
O2 C13 C14 107.05(16)
N1 C13 C14 112.32(16)
O2 C13 C15 110.07(16)
N1 C13 C15 110.72(15)
C14 C13 C15 113.88(18)
C13 C14 H14A 109.5
C13 C14 H14B 109.5
H14A C14 H14B 109.5
C13 C14 H14C 109.5
H14A C14 H14C 109.5
H14B C14 H14C 109.5
C13 C15 H15A 109.5
C13 C15 H15B 109.5
H15A C15 H15B 109.5
C13 C15 H15C 109.5
H15A C15 H15C 109.5
H15B C15 H15C 109.5
O3 C16 O4 124.96(16)
O3 C16 N1 124.37(17)
O4 C16 N1 110.67(17)
O4 C17 C20 109.58(15)
O4 C17 C18 102.26(15)
C20 C17 C18 110.93(16)
O4 C17 C19 110.87(14)
C20 C17 C19 112.31(17)
C18 C17 C19 110.44(16)
C17 C18 H18A 109.5
C17 C18 H18B 109.5
H18A C18 H18B 109.5
C17 C18 H18C 109.5
H18A C18 H18C 109.5
H18B C18 H18C 109.5
C17 C19 H19A 109.5
C17 C19 H19B 109.5
H19A C19 H19B 109.5
C17 C19 H19C 109.5
H19A C19 H19C 109.5
H19B C19 H19C 109.5
C17 C20 H20A 109.5
C17 C20 H20B 109.5
H20A C20 H20B 109.5
C17 C20 H20C 109.5
H20A C20 H20C 109.5
H20B C20 H20C 109.5

loop_
_geom_bond_atom_site_label_1
_geom_bond_atom_site_label_2
_geom_bond_distance
O1 C9 1.423(2)
O1 C10 1.435(2)
O2 C13 1.432(2)
O2 C12 1.435(2)
O3 C16 1.222(2)
O4 C16 1.350(2)
O4 C17 1.473(2)
N1 C16 1.350(2)
N1 C11 1.464(2)
N1 C13 1.487(2)
C1 C2 1.389(3)
C1 C6 1.390(3)
C1 C7 1.474(3)
C2 C3 1.391(3)
C2 H2 0.9500
C3 C4 1.375(3)
C3 H3 0.9500
C4 C5 1.376(3)
C4 H4 0.9500
C5 C6 1.378(3)
C5 H5 0.9500
C6 H6 0.9500
C7 C8 1.324(3)
C7 C10 1.511(3)
C8 C9 1.490(3)
C8 H8 0.9500
C9 H9A 0.9900
C9 H9B 0.9900
C10 C11 1.533(3)
C10 H10 1.0000
C11 C12 1.526(3)
C11 H11 1.0000
C12 H12A 0.9900
C12 H12B 0.9900
C13 C14 1.511(3)
C13 C15 1.517(3)
C14 H14A 0.9800
C14 H14B 0.9800
C14 H14C 0.9800
C15 H15A 0.9800
C15 H15B 0.9800
C15 H15C 0.9800
C17 C20 1.510(3)
C17 C18 1.515(3)
C17 C19 1.524(3)
C18 H18A 0.9800
C18 H18B 0.9800
C18 H18C 0.9800
C19 H19A 0.9800
C19 H19B 0.9800
C19 H19C 0.9800
C20 H20A 0.9800
C20 H20B 0.9800
C20 H20C 0.9800

loop_
_geom_torsion_atom_site_label_1
_geom_torsion_atom_site_label_2
_geom_torsion_atom_site_label_3
_geom_torsion_atom_site_label_4
_geom_torsion
C6 C1 C2 C3 0.3(3)
C7 C1 C2 C3 -179.37(19)
C1 C2 C3 C4 -0.9(3)
C2 C3 C4 C5 0.8(3)
C3 C4 C5 C6 -0.1(3)
C4 C5 C6 C1 -0.5(3)
C2 C1 C6 C5 0.4(3)
C7 C1 C6 C5 -179.9(2)
C2 C1 C7 C8 152.4(2)
C6 C1 C7 C8 -27.4(3)
C2 C1 C7 C10 -28.6(3)
C6 C1 C7 C10 151.67(19)
C1 C7 C8 C9 -178.60(19)
C10 C7 C8 C9 2.3(2)
C10 O1 C9 C8 3.3(2)
C7 C8 C9 O1 -3.5(2)
C9 O1 C10 C7 -2.09(19)
C9 O1 C10 C11 -124.34(16)
C8 C7 C10 O1 -0.2(2)
C1 C7 C10 O1 -179.34(17)
C8 C7 C10 C11 120.61(18)
C1 C7 C10 C11 -58.6(2)
C16 N1 C11 C12 161.82(17)
C13 N1 C11 C12 -9.64(19)
C16 N1 C11 C10 -76.1(2)
C13 N1 C11 C10 112.48(17)
O1 C10 C11 N1 -60.73(19)
C7 C10 C11 N1 -178.30(14)
O1 C10 C11 C12 53.5(2)
C7 C10 C11 C12 -64.0(2)
C13 O2 C12 C11 -36.31(19)
N1 C11 C12 O2 26.85(18)
C10 C11 C12 O2 -94.63(18)
C12 O2 C13 N1 28.89(18)
C12 O2 C13 C14 147.05(16)
C12 O2 C13 C15 -88.70(18)
C16 N1 C13 O2 177.31(16)
C11 N1 C13 O2 -10.93(19)
C16 N1 C13 C14 63.0(2)
C11 N1 C13 C14 -125.26(18)
C16 N1 C13 C15 -65.6(2)
C11 N1 C13 C15 106.20(17)
C17 O4 C16 O3 -12.9(3)
C17 O4 C16 N1 166.95(15)
C11 N1 C16 O3 -178.32(18)
C13 N1 C16 O3 -7.7(3)
C11 N1 C16 O4 1.8(2)
C13 N1 C16 O4 172.44(16)
C16 O4 C17 C20 -59.8(2)
C16 O4 C17 C18 -177.57(15)
C16 O4 C17 C19 64.7(2)

loop_
_cod_related_entry_id
_cod_related_entry_database
_cod_related_entry_code
1 ChemSpider 21185642
